data_4029724
loop_
_publ_author_name
'Wheatley, Andrew E. H.'
'Clayden, Jonathan'
'Hillier, Ian H.'
'Campbell Smith, Alison'
'Vincent, Mark A.'
'Taylor, Laurence J.'
'Haywood, Joanna'

_publ_section_title
;
 On the control of secondary carbanion structure utilising ligand effects
 during directed metallation.
;
_journal_name_full 'Beilstein journal of organic chemistry'
_journal_page_first 50
_journal_page_last 60
_journal_paper_doi 10.3762/bjoc.8.5
_journal_volume 8
_journal_year 2012
_chemical_formula_moiety 'C25 H47 Li N4 O'
_chemical_formula_sum 'C25 H47 Li N4 O'
_chemical_formula_weight 426.61
_chemical_name_systematic
; 
 ? 
;
_space_group_IT_number 14
_symmetry_cell_setting monoclinic
_symmetry_space_group_name_Hall '-P 2yn'
_symmetry_space_group_name_H-M 'P 1 21/n 1'
_atom_sites_solution_hydrogens geom
_atom_sites_solution_primary direct
_atom_sites_solution_secondary difmap
_audit_creation_method SHELXL-97
_cell_angle_alpha 90.00
_cell_angle_beta 102.643(2)
_cell_angle_gamma 90.00
_cell_formula_units_Z 4
_cell_length_a 9.6194(2)
_cell_length_b 29.1721(8)
_cell_length_c 10.0296(3)
_cell_measurement_reflns_used 9888
_cell_measurement_temperature 180(2)
_cell_measurement_theta_max 24.41
_cell_measurement_theta_min 1
_cell_volume 2746.24(13)
_computing_cell_refinement 'HKL Scalepack (Otwinowski & Minor 1997)'
_computing_data_collection 'Collect (Nonius B.V. 1998)'
_computing_data_reduction
;
 HKL Denzo and Scalepack (Otwinowski & Minor 1997)
;
_computing_publication_material 'SHELXL-97 (Sheldrick 1997)'
_computing_structure_refinement 'SHELXL-97 (Sheldrick 1997)'
_computing_structure_solution 'SIR-92 (Altomare et al. 1994)'
_diffrn_ambient_temperature 180(2)
_diffrn_measured_fraction_theta_full 0.985
_diffrn_measured_fraction_theta_max 0.985
_diffrn_measurement_device_type 'Nonius Kappa CCD'
_diffrn_measurement_method 'Thin slice \w and \f scans'
_diffrn_radiation_monochromator graphite
_diffrn_radiation_source 'fine-focus sealed tube'
_diffrn_radiation_type MoK\a
_diffrn_radiation_wavelength 0.71070
_diffrn_reflns_av_R_equivalents 0.0477
_diffrn_reflns_av_sigmaI/netI 0.0684
_diffrn_reflns_limit_h_max 10
_diffrn_reflns_limit_h_min -11
_diffrn_reflns_limit_k_max 33
_diffrn_reflns_limit_k_min -31
_diffrn_reflns_limit_l_max 11
_diffrn_reflns_limit_l_min -10
_diffrn_reflns_number 14239
_diffrn_reflns_theta_full 24.40
_diffrn_reflns_theta_max 24.40
_diffrn_reflns_theta_min 3.54
_exptl_absorpt_coefficient_mu 0.063
_exptl_absorpt_correction_T_max 0.998
_exptl_absorpt_correction_T_min 0.954
_exptl_absorpt_correction_type multi-scan
_exptl_absorpt_process_details
;
multi-scan from symmetry-related measurements 
 Sortav (Blessing 1995)
;
_exptl_crystal_colour red
_exptl_crystal_density_diffrn 1.032
_exptl_crystal_density_method 'not measured'
_exptl_crystal_description block
_exptl_crystal_F_000 944
_exptl_crystal_size_max 0.12
_exptl_crystal_size_mid 0.10
_exptl_crystal_size_min 0.05
_refine_diff_density_max 0.159
_refine_diff_density_min -0.141
_refine_diff_density_rms 0.030
_refine_ls_extinction_method none
_refine_ls_goodness_of_fit_ref 0.976
_refine_ls_hydrogen_treatment mixed
_refine_ls_matrix_type full
_refine_ls_number_parameters 310
_refine_ls_number_reflns 4461
_refine_ls_number_restraints 0
_refine_ls_restrained_S_all 0.976
_refine_ls_R_factor_all 0.1008
_refine_ls_R_factor_gt 0.0493
_refine_ls_shift/su_max 0.000
_refine_ls_shift/su_mean 0.000
_refine_ls_structure_factor_coef Fsqd
_refine_ls_weighting_details 'calc w=1/[\s^2^(Fo^2^)+(0.0658P)^2^+0.0000P] where P=(Fo^2^+2Fc^2^)/3'
_refine_ls_weighting_scheme calc
_refine_ls_wR_factor_gt 0.1121
_refine_ls_wR_factor_ref 0.1261
_reflns_number_gt 2591
_reflns_number_total 4461
_reflns_threshold_expression >2sigma(I)
_cod_data_source_file 1860-5397-8-5-S1.cif
_cod_data_source_block e:\crysta~1\aw1211\aw1112
_cod_original_sg_symbol_H-M 'P 21/n'
_cod_database_code 4029724

loop_
_symmetry_equiv_pos_as_xyz
'x, y, z'
'-x+1/2, y+1/2, -z+1/2'
'-x, -y, -z'
'x-1/2, -y-1/2, z-1/2'

loop_
_atom_site_label
_atom_site_type_symbol
_atom_site_fract_x
_atom_site_fract_y
_atom_site_fract_z
_atom_site_U_iso_or_equiv
_atom_site_adp_type
_atom_site_occupancy
_atom_site_symmetry_multiplicity
_atom_site_calc_flag
_atom_site_refinement_flags
O1 O 0.20249(13) 0.11532(4) 0.39602(11) 0.0466(4) Uani 1 1 d .
N1 N 0.42347(15) 0.11483(5) 0.52751(13) 0.0404(4) Uani 1 1 d .
N3 N -0.02183(16) 0.11287(6) 0.04051(15) 0.0496(5) Uani 1 1 d .
N2 N -0.06967(16) 0.05555(6) 0.25813(16) 0.0508(5) Uani 1 1 d .
C7 C 0.3335(2) 0.11156(6) 0.40451(17) 0.0374(5) Uani 1 1 d .
C14 C 0.3693(2) 0.11903(7) 0.65470(17) 0.0438(5) Uani 1 1 d .
H14 H 0.4549 0.1196 0.7319 0.053 Uiso 1 1 calc R
N4 N -0.05577(17) 0.18250(6) 0.24194(15) 0.0492(4) Uani 1 1 d .
C2 C 0.3984(2) 0.05692(8) 0.2419(2) 0.0484(5) Uani 1 1 d .
C5 C 0.4633(2) 0.12459(9) 0.0735(2) 0.0479(5) Uani 1 1 d .
C1 C 0.39001(18) 0.10181(7) 0.28011(17) 0.0384(5) Uani 1 1 d .
C6 C 0.42155(19) 0.13933(7) 0.19721(17) 0.0399(5) Uani 1 1 d .
C4 C 0.4695(2) 0.07923(9) 0.0397(2) 0.0527(6) Uani 1 1 d .
C8 C 0.4144(2) 0.18459(8) 0.2336(2) 0.0514(6) Uani 1 1 d .
C3 C 0.4376(2) 0.04445(9) 0.1200(2) 0.0551(6) Uani 1 1 d .
C11 C 0.5789(2) 0.11386(8) 0.54181(19) 0.0578(6) Uani 1 1 d .
H11 H 0.5970 0.1128 0.4474 0.069 Uiso 1 1 calc R
C25 C 0.0420(2) 0.21765(8) 0.3136(2) 0.0691(7) Uani 1 1 d .
H25A H -0.0026 0.2479 0.2964 0.104 Uiso 1 1 calc R
H25B H 0.1305 0.2171 0.2803 0.104 Uiso 1 1 calc R
H25C H 0.0635 0.2114 0.4120 0.104 Uiso 1 1 calc R
C17 C 0.0367(2) 0.01912(8) 0.2891(2) 0.0667(7) Uani 1 1 d .
H17A H -0.0111 -0.0107 0.2785 0.100 Uiso 1 1 calc R
H17B H 0.0913 0.0225 0.3832 0.100 Uiso 1 1 calc R
H17C H 0.1014 0.0211 0.2261 0.100 Uiso 1 1 calc R
C16 C 0.2839(2) 0.07728(8) 0.67667(19) 0.0614(6) Uani 1 1 d .
H16A H 0.1947 0.0765 0.6072 0.092 Uiso 1 1 calc R
H16B H 0.2624 0.0787 0.7677 0.092 Uiso 1 1 calc R
H16C H 0.3392 0.0495 0.6693 0.092 Uiso 1 1 calc R
C22 C -0.1324(2) 0.14867(9) 0.0131(2) 0.0648(7) Uani 1 1 d .
H22A H -0.2207 0.1368 0.0360 0.078 Uiso 1 1 calc R
H22B H -0.1539 0.1562 -0.0855 0.078 Uiso 1 1 calc R
C15 C 0.2905(2) 0.16348(8) 0.6629(2) 0.0662(7) Uani 1 1 d .
H15A H 0.3478 0.1892 0.6420 0.099 Uiso 1 1 calc R
H15B H 0.2738 0.1672 0.7552 0.099 Uiso 1 1 calc R
H15C H 0.1990 0.1628 0.5967 0.099 Uiso 1 1 calc R
C21 C 0.0885(2) 0.12036(9) -0.0378(2) 0.0733(7) Uani 1 1 d .
H21A H 0.1619 0.0966 -0.0143 0.110 Uiso 1 1 calc R
H21B H 0.1317 0.1506 -0.0156 0.110 Uiso 1 1 calc R
H21C H 0.0454 0.1189 -0.1358 0.110 Uiso 1 1 calc R
C9 C 0.4432(2) 0.22461(8) 0.1502(2) 0.0616(6) Uani 1 1 d .
H9A H 0.3616 0.2287 0.0717 0.074 Uiso 1 1 calc R
H9B H 0.5287 0.2181 0.1136 0.074 Uiso 1 1 calc R
C13 C 0.6481(2) 0.15713(11) 0.6085(2) 0.0876(9) Uani 1 1 d .
H13A H 0.6027 0.1839 0.5580 0.131 Uiso 1 1 calc R
H13B H 0.7497 0.1569 0.6076 0.131 Uiso 1 1 calc R
H13C H 0.6366 0.1586 0.7031 0.131 Uiso 1 1 calc R
C10 C 0.4667(3) 0.26845(8) 0.2321(3) 0.0791(7) Uani 1 1 d .
H10A H 0.3825 0.2750 0.2689 0.119 Uiso 1 1 calc R
H10B H 0.4828 0.2937 0.1729 0.119 Uiso 1 1 calc R
H10C H 0.5501 0.2650 0.3076 0.119 Uiso 1 1 calc R
C23 C -0.0870(3) 0.19115(8) 0.0938(2) 0.0637(6) Uani 1 1 d .
H23A H -0.0009 0.2037 0.0681 0.076 Uiso 1 1 calc R
H23B H -0.1635 0.2144 0.0709 0.076 Uiso 1 1 calc R
Li1 Li 0.0444(3) 0.11732(11) 0.2537(3) 0.0463(8) Uani 1 1 d .
C19 C -0.1572(2) 0.05039(8) 0.1211(2) 0.0674(7) Uani 1 1 d .
H19A H -0.2463 0.0681 0.1138 0.081 Uiso 1 1 calc R
H19B H -0.1831 0.0177 0.1048 0.081 Uiso 1 1 calc R
C24 C -0.1861(2) 0.18256(9) 0.2945(2) 0.0737(7) Uani 1 1 d .
H24A H -0.1632 0.1740 0.3913 0.111 Uiso 1 1 calc R
H24B H -0.2538 0.1604 0.2431 0.111 Uiso 1 1 calc R
H24C H -0.2284 0.2133 0.2843 0.111 Uiso 1 1 calc R
C12 C 0.6428(2) 0.07035(11) 0.6145(2) 0.0867(9) Uani 1 1 d .
H12A H 0.6221 0.0692 0.7059 0.130 Uiso 1 1 calc R
H12B H 0.7462 0.0704 0.6226 0.130 Uiso 1 1 calc R
H12C H 0.6012 0.0435 0.5618 0.130 Uiso 1 1 calc R
C20 C -0.0826(2) 0.06649(9) 0.0145(2) 0.0690(7) Uani 1 1 d .
H20A H -0.0050 0.0447 0.0092 0.083 Uiso 1 1 calc R
H20B H -0.1507 0.0663 -0.0752 0.083 Uiso 1 1 calc R
C18 C -0.1590(3) 0.05421(9) 0.3607(3) 0.0858(8) Uani 1 1 d .
H18A H -0.2030 0.0239 0.3598 0.129 Uiso 1 1 calc R
H18B H -0.2336 0.0776 0.3387 0.129 Uiso 1 1 calc R
H18C H -0.0996 0.0602 0.4516 0.129 Uiso 1 1 calc R
H2 H 0.3759(17) 0.0329(6) 0.3028(17) 0.042(5) Uiso 1 1 d .
H8 H 0.3861(19) 0.1929(6) 0.3161(19) 0.051(6) Uiso 1 1 d .
H4 H 0.4994(18) 0.0737(6) -0.0478(19) 0.049(5) Uiso 1 1 d .
H3 H 0.444(2) 0.0119(9) 0.106(2) 0.076(7) Uiso 1 1 d .
H5 H 0.4812(19) 0.1484(7) 0.0154(19) 0.052(6) Uiso 1 1 d .

loop_
_atom_site_aniso_label
_atom_site_aniso_U_11
_atom_site_aniso_U_22
_atom_site_aniso_U_33
_atom_site_aniso_U_23
_atom_site_aniso_U_13
_atom_site_aniso_U_12
O1 0.0339(8) 0.0670(10) 0.0383(7) -0.0014(6) 0.0068(6) 0.0026(7)
N1 0.0334(8) 0.0574(11) 0.0300(8) -0.0003(7) 0.0060(7) -0.0023(7)
N3 0.0406(9) 0.0678(13) 0.0401(9) -0.0016(8) 0.0082(7) 0.0077(9)
N2 0.0447(10) 0.0523(11) 0.0560(10) -0.0020(8) 0.0125(8) 0.0004(9)
C7 0.0407(12) 0.0358(11) 0.0356(10) 0.0025(8) 0.0081(9) -0.0004(9)
C14 0.0417(11) 0.0592(14) 0.0312(10) -0.0028(9) 0.0098(8) -0.0040(11)
N4 0.0455(10) 0.0564(11) 0.0464(9) 0.0024(8) 0.0111(8) 0.0065(9)
C2 0.0455(12) 0.0521(15) 0.0485(12) -0.0012(11) 0.0121(10) -0.0020(10)
C5 0.0411(12) 0.0666(17) 0.0357(11) 0.0058(12) 0.0078(9) 0.0068(11)
C1 0.0344(10) 0.0452(13) 0.0340(10) -0.0016(9) 0.0043(8) 0.0011(9)
C6 0.0346(10) 0.0509(14) 0.0337(10) 0.0006(9) 0.0062(8) 0.0029(9)
C4 0.0434(12) 0.0782(19) 0.0357(11) -0.0079(12) 0.0072(9) 0.0090(12)
C8 0.0552(14) 0.0589(16) 0.0434(12) 0.0073(11) 0.0182(10) 0.0034(11)
C3 0.0553(14) 0.0584(17) 0.0515(13) -0.0174(13) 0.0116(11) 0.0044(12)
C11 0.0349(11) 0.1033(19) 0.0347(10) 0.0001(12) 0.0064(9) -0.0034(12)
C25 0.0684(15) 0.0581(16) 0.0761(15) -0.0038(12) 0.0055(12) 0.0041(12)
C17 0.0639(15) 0.0560(15) 0.0759(15) 0.0030(12) 0.0061(12) 0.0032(12)
C16 0.0646(14) 0.0778(17) 0.0436(11) 0.0039(11) 0.0158(10) -0.0161(13)
C22 0.0587(14) 0.0898(19) 0.0424(12) 0.0057(12) 0.0037(10) 0.0190(13)
C15 0.0798(16) 0.0720(17) 0.0485(12) -0.0129(11) 0.0179(11) 0.0070(13)
C21 0.0580(14) 0.116(2) 0.0503(13) 0.0028(13) 0.0218(11) 0.0101(14)
C9 0.0610(14) 0.0616(16) 0.0646(14) 0.0145(12) 0.0188(11) 0.0035(12)
C13 0.0583(15) 0.145(3) 0.0573(14) -0.0095(15) 0.0090(12) -0.0441(17)
C10 0.0833(18) 0.0550(17) 0.1070(19) 0.0132(14) 0.0383(15) 0.0035(13)
C23 0.0714(15) 0.0643(16) 0.0526(13) 0.0115(12) 0.0078(11) 0.0134(12)
Li1 0.0400(18) 0.058(2) 0.0400(16) -0.0011(15) 0.0060(14) 0.0022(15)
C19 0.0548(14) 0.0650(16) 0.0753(16) -0.0034(12) -0.0009(12) -0.0083(12)
C24 0.0664(16) 0.0836(19) 0.0764(16) 0.0030(13) 0.0273(13) 0.0162(13)
C12 0.0614(15) 0.140(3) 0.0564(14) 0.0180(15) 0.0082(12) 0.0395(16)
C20 0.0671(15) 0.0819(19) 0.0503(13) -0.0178(12) -0.0036(11) 0.0006(14)
C18 0.0921(18) 0.0754(19) 0.107(2) -0.0006(15) 0.0602(17) -0.0111(15)

loop_
_atom_type_symbol
_atom_type_description
_atom_type_scat_dispersion_real
_atom_type_scat_dispersion_imag
_atom_type_scat_source
C C 0.0033 0.0016 'International Tables Vol C Tables 4.2.6.8 and 6.1.1.4'
H H 0.0000 0.0000 'International Tables Vol C Tables 4.2.6.8 and 6.1.1.4'
N N 0.0061 0.0033 'International Tables Vol C Tables 4.2.6.8 and 6.1.1.4'
O O 0.0106 0.0060 'International Tables Vol C Tables 4.2.6.8 and 6.1.1.4'
Li Li -0.0003 0.0001 'International Tables Vol C Tables 4.2.6.8 and 6.1.1.4'

loop_
_geom_angle_atom_site_label_1
_geom_angle_atom_site_label_2
_geom_angle_atom_site_label_3
_geom_angle
C7 O1 Li1 134.74(15)
C7 N1 C11 121.59(15)
C7 N1 C14 121.12(15)
C11 N1 C14 117.28(13)
C21 N3 C22 111.78(17)
C21 N3 C20 110.30(17)
C22 N3 C20 112.08(17)
C21 N3 Li1 116.26(15)
C22 N3 Li1 101.09(14)
C20 N3 Li1 104.92(15)
C19 N2 C17 111.05(16)
C19 N2 C18 110.52(18)
C17 N2 C18 108.67(18)
C19 N2 Li1 105.30(15)
C17 N2 Li1 106.36(15)
C18 N2 Li1 114.86(16)
O1 C7 N1 119.52(16)
O1 C7 C1 120.39(15)
N1 C7 C1 120.05(16)
N1 C14 C16 111.27(15)
N1 C14 C15 113.03(16)
C16 C14 C15 112.85(18)
N1 C14 H14 106.4
C16 C14 H14 106.4
C15 C14 H14 106.4
C24 N4 C25 109.30(17)
C24 N4 C23 111.23(16)
C25 N4 C23 109.98(17)
C24 N4 Li1 113.30(16)
C25 N4 Li1 111.33(15)
C23 N4 Li1 101.51(14)
C1 C2 C3 122.2(2)
C1 C2 H2 118.2(10)
C3 C2 H2 119.6(10)
C4 C5 C6 122.2(2)
C4 C5 H5 122.2(12)
C6 C5 H5 115.5(12)
C2 C1 C6 121.98(17)
C2 C1 C7 117.99(17)
C6 C1 C7 119.78(16)
C8 C6 C1 123.01(17)
C8 C6 C5 123.43(19)
C1 C6 C5 113.56(18)
C5 C4 C3 122.8(2)
C5 C4 H4 114.4(11)
C3 C4 H4 122.8(11)
C6 C8 C9 125.0(2)
C6 C8 H8 120.9(11)
C9 C8 H8 114.0(11)
C4 C3 C2 117.2(2)
C4 C3 H3 128.0(13)
C2 C3 H3 114.7(14)
N1 C11 C13 111.51(19)
N1 C11 C12 110.95(18)
C13 C11 C12 113.00(19)
N1 C11 H11 107.0
C13 C11 H11 107.0
C12 C11 H11 107.0
N4 C25 H25A 109.5
N4 C25 H25B 109.5
H25A C25 H25B 109.5
N4 C25 H25C 109.5
H25A C25 H25C 109.5
H25B C25 H25C 109.5
N2 C17 H17A 109.5
N2 C17 H17B 109.5
H17A C17 H17B 109.5
N2 C17 H17C 109.5
H17A C17 H17C 109.5
H17B C17 H17C 109.5
C14 C16 H16A 109.5
C14 C16 H16B 109.5
H16A C16 H16B 109.5
C14 C16 H16C 109.5
H16A C16 H16C 109.5
H16B C16 H16C 109.5
N3 C22 C23 111.98(17)
N3 C22 Li1 47.65(10)
C23 C22 Li1 75.65(13)
N3 C22 H22A 109.2
C23 C22 H22A 109.2
Li1 C22 H22A 94.4
N3 C22 H22B 109.2
C23 C22 H22B 109.2
Li1 C22 H22B 153.3
H22A C22 H22B 107.9
C14 C15 H15A 109.5
C14 C15 H15B 109.5
H15A C15 H15B 109.5
C14 C15 H15C 109.5
H15A C15 H15C 109.5
H15B C15 H15C 109.5
N3 C21 H21A 109.5
N3 C21 H21B 109.5
H21A C21 H21B 109.5
N3 C21 H21C 109.5
H21A C21 H21C 109.5
H21B C21 H21C 109.5
C8 C9 C10 112.38(19)
C8 C9 H9A 109.1
C10 C9 H9A 109.1
C8 C9 H9B 109.1
C10 C9 H9B 109.1
H9A C9 H9B 107.9
C11 C13 H13A 109.5
C11 C13 H13B 109.5
H13A C13 H13B 109.5
C11 C13 H13C 109.5
H13A C13 H13C 109.5
H13B C13 H13C 109.5
C9 C10 H10A 109.5
C9 C10 H10B 109.5
H10A C10 H10B 109.5
C9 C10 H10C 109.5
H10A C10 H10C 109.5
H10B C10 H10C 109.5
N4 C23 C22 112.08(18)
N4 C23 H23A 109.2
C22 C23 H23A 109.2
N4 C23 H23B 109.2
C22 C23 H23B 109.2
H23A C23 H23B 107.9
O1 Li1 N3 143.32(18)
O1 Li1 N2 107.47(16)
N3 Li1 N2 85.72(13)
O1 Li1 N4 111.01(16)
N3 Li1 N4 88.05(13)
N2 Li1 N4 122.19(16)
O1 Li1 C22 157.60(18)
N3 Li1 C22 31.27(8)
N2 Li1 C22 94.41(12)
N4 Li1 C22 58.28(9)
N2 C19 C20 112.10(17)
N2 C19 H19A 109.2
C20 C19 H19A 109.2
N2 C19 H19B 109.2
C20 C19 H19B 109.2
H19A C19 H19B 107.9
N4 C24 H24A 109.5
N4 C24 H24B 109.5
H24A C24 H24B 109.5
N4 C24 H24C 109.5
H24A C24 H24C 109.5
H24B C24 H24C 109.5
C11 C12 H12A 109.5
C11 C12 H12B 109.5
H12A C12 H12B 109.5
C11 C12 H12C 109.5
H12A C12 H12C 109.5
H12B C12 H12C 109.5
N3 C20 C19 113.41(18)
N3 C20 H20A 108.9
C19 C20 H20A 108.9
N3 C20 H20B 108.9
C19 C20 H20B 108.9
H20A C20 H20B 107.7
N2 C18 H18A 109.5
N2 C18 H18B 109.5
H18A C18 H18B 109.5
N2 C18 H18C 109.5
H18A C18 H18C 109.5
H18B C18 H18C 109.5

loop_
_geom_bond_atom_site_label_1
_geom_bond_atom_site_label_2
_geom_bond_distance
O1 C7 1.249(2)
O1 Li1 1.845(3)
N1 C7 1.346(2)
N1 C11 1.471(2)
N1 C14 1.485(2)
N3 C21 1.468(3)
N3 C22 1.473(3)
N3 C20 1.474(3)
N3 Li1 2.097(3)
N2 C19 1.454(2)
N2 C17 1.461(3)
N2 C18 1.478(3)
N2 Li1 2.116(4)
C7 C1 1.493(3)
C14 C16 1.512(3)
C14 C15 1.513(3)
C14 H14 1.0000
N4 C24 1.462(3)
N4 C25 1.469(3)
N4 C23 1.472(2)
N4 Li1 2.123(4)
C2 C1 1.372(3)
C2 C3 1.405(3)
C2 H2 0.984(19)
C5 C4 1.371(3)
C5 C6 1.450(3)
C5 H5 0.95(2)
C1 C6 1.446(3)
C6 C8 1.376(3)
C4 C3 1.371(3)
C4 H4 0.995(19)
C8 C9 1.497(3)
C8 H8 0.957(19)
C3 H3 0.96(2)
C11 C13 1.513(3)
C11 C12 1.525(3)
C11 H11 1.0000
C25 H25A 0.9800
C25 H25B 0.9800
C25 H25C 0.9800
C17 H17A 0.9800
C17 H17B 0.9800
C17 H17C 0.9800
C16 H16A 0.9800
C16 H16B 0.9800
C16 H16C 0.9800
C22 C23 1.492(3)
C22 Li1 2.785(3)
C22 H22A 0.9900
C22 H22B 0.9900
C15 H15A 0.9800
C15 H15B 0.9800
C15 H15C 0.9800
C21 H21A 0.9800
C21 H21B 0.9800
C21 H21C 0.9800
C9 C10 1.510(3)
C9 H9A 0.9900
C9 H9B 0.9900
C13 H13A 0.9800
C13 H13B 0.9800
C13 H13C 0.9800
C10 H10A 0.9800
C10 H10B 0.9800
C10 H10C 0.9800
C23 H23A 0.9900
C23 H23B 0.9900
C19 C20 1.488(3)
C19 H19A 0.9900
C19 H19B 0.9900
C24 H24A 0.9800
C24 H24B 0.9800
C24 H24C 0.9800
C12 H12A 0.9800
C12 H12B 0.9800
C12 H12C 0.9800
C20 H20A 0.9900
C20 H20B 0.9900
C18 H18A 0.9800
C18 H18B 0.9800
C18 H18C 0.9800
